data_4115275
loop_
_publ_author_name
'Makoto Yasuda'
'Kay Hirata'
'Mitsuyoshi Nishino'
'Akihiro Yamamoto'
'Akio Baba'

_publ_contact_author_address
;
    Department of Molecular Chemistry
    Graduate School of Engineering
    Osaka University
    2-1 Yamadaoka
    Suita Osaka 565-0871
    Japan
;
_publ_contact_author_email ' baba@ap.chem.eng.osaka-u.ac.jp'
_publ_contact_author_fax ' 81(6)68797387 '
_publ_contact_author_name ' Dr Akio Baba'
_publ_contact_author_phone ' 81(6)68797386 '
_publ_section_title
;
 Diastereoselective Addition of \g-Substituted Allylic Nucleophiles to
 Ketones: Highly Stereoselective Synthesis of Tertiary Homoallylic
 Alcohols Using an Allylic Tributylstannane/Stannous Chloride System
;
_journal_name_full 'Journal of the American Chemical Society'
_journal_page_first 13442
_journal_page_last 13447
_journal_paper_doi 10.1021/ja0274047
_journal_volume 124
_journal_year 2002
_chemical_formula_moiety 'C26 H22 N2 O8 '
_chemical_formula_sum 'C26 H22 N2 O8'
_chemical_formula_weight 490.47
_space_group_IT_number 2
_symmetry_cell_setting triclinic
_symmetry_Int_Tables_number 2
_symmetry_space_group_name_Hall '-P 1'
_symmetry_space_group_name_H-M 'P -1'
_cell_angle_alpha 91.75(1)
_cell_angle_beta 110.754(9)
_cell_angle_gamma 106.06(1)
_cell_formula_units_Z 2
_cell_length_a 10.421(2)
_cell_length_b 12.772(2)
_cell_length_c 10.248(1)
_cell_measurement_reflns_used 25
_cell_measurement_temperature 296.2
_cell_measurement_theta_max 15.0
_cell_measurement_theta_min 14.2
_cell_volume 1213.1(3)
_computing_cell_refinement 'MSC/AFC Diffractometer Control'
_computing_data_collection 'MSC/AFC Diffractometer Control'
_computing_data_reduction 'teXsan Ver. 1.10'
_computing_publication_material 'teXsan Ver. 1.10'
_computing_structure_refinement 'teXsan Ver. 1.10'
_computing_structure_solution SIR92
_diffrn_measured_fraction_theta_full 1.0011
_diffrn_measured_fraction_theta_max 1.0011
_diffrn_measurement_device_type 'Rigaku AFC5R'
_diffrn_measurement_method \w-2\q
_diffrn_radiation_type 'Mo K\a'
_diffrn_radiation_wavelength 0.7107
_diffrn_reflns_av_R_equivalents 0.031
_diffrn_reflns_limit_h_max 13
_diffrn_reflns_limit_h_min -13
_diffrn_reflns_limit_k_max 0
_diffrn_reflns_limit_k_min -16
_diffrn_reflns_limit_l_max 13
_diffrn_reflns_limit_l_min -13
_diffrn_reflns_number 5835
_diffrn_reflns_theta_full 27.50
_diffrn_reflns_theta_max 27.50
_diffrn_standards_decay_% 1.44
_diffrn_standards_interval_count 150
_diffrn_standards_number 3
_exptl_absorpt_coefficient_mu 0.101
_exptl_absorpt_correction_type none
_exptl_crystal_colour colorless
_exptl_crystal_density_diffrn 1.343
_exptl_crystal_description prismatic
_exptl_crystal_size_max 0.200
_exptl_crystal_size_mid 0.200
_exptl_crystal_size_min 0.200
_refine_diff_density_max 0.28
_refine_diff_density_min -0.27
_refine_ls_extinction_method none
_refine_ls_goodness_of_fit_ref 0.988
_refine_ls_hydrogen_treatment refall
_refine_ls_number_parameters 414
_refine_ls_number_reflns 5587
_refine_ls_R_factor_gt 0.0443
_refine_ls_shift/su_max 0.0334
_refine_ls_structure_factor_coef Fsqd
_refine_ls_weighting_details 'w = 1/[\s^2^(Fo^2^) + (0.05000(Max(Fo^2^,0) + 2Fc^2^)/3)^2^]'
_refine_ls_weighting_scheme calc
_refine_ls_wR_factor_ref 0.1562
_reflns_number_gt 1716
_reflns_number_total 5587
_reflns_threshold_expression F^2^>2.0\s(F^2^)
_cod_data_source_file ja0274047-4_s2_5.cif
_cod_data_source_block 17dE
_cod_original_cell_volume 1213.2(3)
_cod_original_sg_symbol_H-M 'P -1 '
_cod_original_formula_sum 'C26 H22 N2 O8 '
_cod_database_code 4115275

loop_
_symmetry_equiv_pos_as_xyz
x,y,z
-x,-y,-z

loop_
_atom_site_label
_atom_site_type_symbol
_atom_site_fract_x
_atom_site_fract_y
_atom_site_fract_z
_atom_site_U_iso_or_equiv
_atom_site_adp_type
_atom_site_occupancy
_atom_site_calc_flag
O(1) O 0.6704(2) 0.2924(2) 0.3152(2) 0.0596(7) Uani 1.00 d
O(2) O 0.8746(2) 0.1376(2) 0.5527(2) 0.0696(8) Uani 1.00 d
O(4) O 1.0191(5) -0.2247(3) 1.0215(4) 0.144(2) Uani 1.00 d
O(5) O 0.6869(3) 0.1966(2) 0.1362(3) 0.110(1) Uani 1.00 d
O(6) O 0.6349(3) 0.6366(3) -0.2287(3) 0.114(1) Uani 1.00 d
O(9) O 1.2385(4) -0.1187(3) 1.1178(3) 0.122(1) Uani 1.00 d
O(10) O 0.6802(4) 0.7373(3) -0.0394(4) 0.130(1) Uani 1.00 d
O(11) O 1.1072(3) 0.2047(2) 0.5898(3) 0.107(1) Uani 1.00 d
N(3) N 0.6636(4) 0.6502(3) -0.1042(4) 0.083(1) Uani 1.00 d
N(4) N 1.1178(6) -0.1450(4) 1.0268(4) 0.098(2) Uani 1.00 d
C(1) C 0.6462(4) 0.4562(4) -0.0995(4) 0.070(1) Uani 1.00 d
C(2) C 0.9223(5) -0.0185(3) 0.7287(4) 0.070(1) Uani 1.00 d
C(3) C 1.0872(6) -0.0755(3) 0.9133(4) 0.072(1) Uani 1.00 d
C(5) C 1.0115(4) 0.1412(3) 0.6133(4) 0.069(1) Uani 1.00 d
C(6) C 0.6481(4) 0.3666(3) -0.0277(4) 0.069(1) Uani 1.00 d
C(7) C 0.6913(4) 0.2105(3) 0.4138(3) 0.058(1) Uani 1.00 d
C(8) C 0.6990(4) 0.5702(3) 0.1158(4) 0.065(1) Uani 1.00 d
C(9) C 0.6727(3) 0.3774(3) 0.1152(3) 0.055(1) Uani 1.00 d
C(12) C 0.8475(4) 0.2153(3) 0.4529(4) 0.067(1) Uani 1.00 d
C(13) C 0.7195(5) 0.4615(4) 0.5456(4) 0.069(1) Uani 1.00 d
C(14) C 1.0342(4) 0.0612(3) 0.7149(3) 0.061(1) Uani 1.00 d
C(15) C 0.6996(4) 0.4793(3) 0.1862(4) 0.060(1) Uani 1.00 d
C(17) C 0.5858(5) 0.0976(3) 0.3468(5) 0.078(2) Uani 1.00 d
C(18) C 0.5071(4) 0.2405(3) 0.5096(4) 0.069(1) Uani 1.00 d
C(19) C 0.4393(5) 0.1946(4) 0.5884(5) 0.081(2) Uani 1.00 d
C(20) C 1.1749(5) 0.0700(3) 0.7997(4) 0.079(2) Uani 1.00 d
C(21) C 0.8045(7) 0.5672(4) 0.6065(6) 0.093(2) Uani 1.00 d
C(22) C 1.2021(6) 0.0016(4) 0.9026(4) 0.082(2) Uani 1.00 d
C(23) C 0.9481(5) -0.0889(3) 0.8286(4) 0.076(1) Uani 1.00 d
C(24) C 0.8754(5) 0.3936(4) 0.7297(4) 0.074(2) Uani 1.00 d
C(25) C 0.9566(5) 0.5017(6) 0.7922(5) 0.100(2) Uani 1.00 d
C(26) C 0.9224(7) 0.5865(5) 0.7277(7) 0.106(2) Uani 1.00 d
C(27) C 0.6705(3) 0.5553(3) -0.0262(4) 0.062(1) Uani 1.00 d
C(28) C 0.7555(4) 0.3725(3) 0.6053(4) 0.056(1) Uani 1.00 d
C(29) C 0.6759(4) 0.2779(3) 0.1873(4) 0.071(1) Uani 1.00 d
C(30) C 0.6637(4) 0.2559(3) 0.5401(3) 0.057(1) Uani 1.00 d
H(1) H 0.631(3) 0.453(2) -0.199(3) 0.076(8) Uiso 1.00 calc
H(2) H 0.824(3) -0.028(3) 0.671(3) 0.074(9) Uiso 1.00 calc
H(3) H 0.632(3) 0.294(3) -0.074(3) 0.077(9) Uiso 1.00 calc
H(4) H 0.713(4) 0.641(3) 0.161(3) 0.087(9) Uiso 1.00 calc
H(5) H 0.632(3) 0.451(2) 0.465(3) 0.053(8) Uiso 1.00 calc
H(6) H 0.722(3) 0.490(2) 0.287(3) 0.054(8) Uiso 1.00 calc
H(7) H 0.457(4) 0.268(3) 0.426(4) 0.091(9) Uiso 1.00 calc
H(8) H 1.251(4) 0.133(3) 0.798(3) 0.078(9) Uiso 1.00 calc
H(9) H 0.784(4) 0.622(3) 0.560(4) 0.081(9) Uiso 1.00 calc
H(10) H 1.299(4) 0.013(3) 0.961(4) 0.097(9) Uiso 1.00 calc
H(11) H 0.873(4) -0.146(3) 0.841(4) 0.101(9) Uiso 1.00 calc
H(12) H 0.894(4) 0.332(3) 0.763(4) 0.093(9) Uiso 1.00 calc
H(13) H 1.041(4) 0.510(3) 0.880(4) 0.116(8) Uiso 1.00 calc
H(14) H 0.981(5) 0.660(4) 0.772(5) 0.141(7) Uiso 1.00 calc
H(15) H 0.686(3) 0.206(2) 0.602(3) 0.059(8) Uiso 1.00 calc
H(16) H 0.915(3) 0.291(3) 0.502(3) 0.077(9) Uiso 1.00 calc
H(17) H 0.870(3) 0.193(2) 0.373(3) 0.069(8) Uiso 1.00 calc
H(18) H 0.485(4) 0.102(3) 0.308(4) 0.116(8) Uiso 1.00 calc
H(19) H 0.609(4) 0.059(3) 0.282(4) 0.098(9) Uiso 1.00 calc
H(20) H 0.592(5) 0.056(3) 0.426(4) 0.131(8) Uiso 1.00 calc
H(21) H 0.492(4) 0.166(3) 0.669(4) 0.088(9) Uiso 1.00 calc
H(22) H 0.339(4) 0.188(3) 0.566(3) 0.093(9) Uiso 1.00 calc

loop_
_atom_site_aniso_label
_atom_site_aniso_U_11
_atom_site_aniso_U_22
_atom_site_aniso_U_33
_atom_site_aniso_U_12
_atom_site_aniso_U_13
_atom_site_aniso_U_23
O(1) 0.082(2) 0.062(1) 0.057(1) 0.041(1) 0.037(1) 0.029(1)
O(2) 0.077(2) 0.072(2) 0.086(2) 0.045(1) 0.042(1) 0.047(1)
O(4) 0.213(4) 0.093(3) 0.107(3) 0.049(3) 0.034(3) 0.057(2)
O(5) 0.205(3) 0.094(2) 0.087(2) 0.098(2) 0.078(2) 0.033(2)
O(6) 0.148(3) 0.162(3) 0.083(2) 0.094(2) 0.065(2) 0.076(2)
O(9) 0.164(3) 0.153(3) 0.075(2) 0.102(3) 0.033(2) 0.045(2)
O(10) 0.181(3) 0.083(2) 0.115(3) 0.027(2) 0.051(2) 0.048(2)
O(11) 0.088(2) 0.133(3) 0.147(3) 0.061(2) 0.074(2) 0.092(2)
N(3) 0.082(2) 0.098(3) 0.085(3) 0.036(2) 0.043(2) 0.047(3)
N(4) 0.165(5) 0.087(3) 0.068(3) 0.077(3) 0.044(3) 0.032(3)
C(1) 0.077(3) 0.105(3) 0.053(2) 0.050(3) 0.033(2) 0.035(3)
C(2) 0.086(3) 0.067(3) 0.062(2) 0.038(3) 0.024(2) 0.021(2)
C(3) 0.117(4) 0.062(3) 0.057(2) 0.054(3) 0.035(3) 0.017(2)
C(5) 0.078(3) 0.079(3) 0.083(3) 0.050(2) 0.048(2) 0.041(2)
C(6) 0.087(3) 0.080(3) 0.055(2) 0.042(2) 0.033(2) 0.017(2)
C(7) 0.077(3) 0.053(2) 0.062(2) 0.030(2) 0.038(2) 0.030(2)
C(8) 0.067(2) 0.067(3) 0.066(3) 0.021(2) 0.030(2) 0.024(2)
C(9) 0.064(2) 0.066(2) 0.047(2) 0.033(2) 0.027(2) 0.020(2)
C(12) 0.079(3) 0.078(3) 0.077(3) 0.049(2) 0.045(2) 0.044(2)
C(13) 0.097(3) 0.070(3) 0.061(2) 0.039(3) 0.042(2) 0.023(2)
C(14) 0.079(3) 0.060(2) 0.066(2) 0.040(2) 0.039(2) 0.022(2)
C(15) 0.069(3) 0.075(3) 0.048(2) 0.032(2) 0.029(2) 0.020(2)
C(17) 0.094(3) 0.058(3) 0.091(3) 0.024(3) 0.045(3) 0.013(2)
C(18) 0.069(3) 0.080(3) 0.072(3) 0.031(2) 0.035(2) 0.026(2)
C(19) 0.071(3) 0.086(3) 0.094(3) 0.020(3) 0.043(3) 0.018(3)
C(20) 0.090(3) 0.074(3) 0.095(3) 0.047(3) 0.043(3) 0.033(3)
C(21) 0.146(5) 0.072(4) 0.093(4) 0.037(4) 0.078(4) 0.027(3)
C(22) 0.098(4) 0.095(3) 0.069(3) 0.063(3) 0.024(3) 0.018(3)
C(23) 0.106(4) 0.059(3) 0.071(3) 0.036(3) 0.034(3) 0.024(2)
C(24) 0.060(3) 0.100(4) 0.073(3) 0.027(3) 0.034(2) 0.025(3)
C(25) 0.066(3) 0.135(5) 0.085(4) 0.004(4) 0.033(3) -0.003(4)
C(26) 0.118(5) 0.097(4) 0.105(5) 0.001(4) 0.071(4) -0.008(4)
C(27) 0.058(2) 0.083(3) 0.062(2) 0.033(2) 0.032(2) 0.040(2)
C(28) 0.062(2) 0.066(2) 0.056(2) 0.024(2) 0.037(2) 0.023(2)
C(29) 0.101(3) 0.082(3) 0.064(2) 0.058(2) 0.045(2) 0.029(2)
C(30) 0.063(2) 0.066(3) 0.062(2) 0.034(2) 0.033(2) 0.037(2)

loop_
_atom_type_symbol
_atom_type_description
_atom_type_scat_dispersion_real
_atom_type_scat_dispersion_imag
_atom_type_scat_source
C C 0.003 0.002
;International Tables for Crystallography
(1992, Vol. C, Tables 4.2.6.8 and 6.1.1.1)
;
H H 0.000 0.000
;International Tables for Crystallography
(1992, Vol. C, Table 6.1.1.2)
;
O O 0.011 0.006
;International Tables for Crystallography
(1992, Vol. C, Tables 4.2.6.8 and 6.1.1.1)
;
N N 0.006 0.003
;International Tables for Crystallography
(1992, Vol. C, Tables 4.2.6.8 and 6.1.1.1)
;

loop_
_geom_angle_atom_site_label_1
_geom_angle_atom_site_label_2
_geom_angle_atom_site_label_3
_geom_angle
_geom_angle_site_symmetry_2
_geom_angle_site_symmetry_3
_geom_angle_publ_flag
C(7) O(1) C(29) 121.7(2) 1_555 1_555 yes
C(5) O(2) C(12) 115.1(3) 1_555 1_555 yes
O(6) N(3) O(10) 123.2(4) 1_555 1_555 yes
O(6) N(3) C(27) 118.8(4) 1_555 1_555 yes
O(10) N(3) C(27) 117.9(4) 1_555 1_555 yes
O(4) N(4) O(9) 124.7(4) 1_555 1_555 yes
O(4) N(4) C(3) 116.9(5) 1_555 1_555 yes
O(9) N(4) C(3) 118.4(5) 1_555 1_555 yes
C(6) C(1) C(27) 118.3(3) 1_555 1_555 yes
C(6) C(1) H(1) 123(1) 1_555 1_555 no
C(27) C(1) H(1) 117(1) 1_555 1_555 no
C(14) C(2) C(23) 120.9(4) 1_555 1_555 yes
C(14) C(2) H(2) 121(1) 1_555 1_555 no
C(23) C(2) H(2) 117(1) 1_555 1_555 no
N(4) C(3) C(22) 117.4(4) 1_555 1_555 yes
N(4) C(3) C(23) 119.2(4) 1_555 1_555 yes
C(22) C(3) C(23) 123.3(4) 1_555 1_555 yes
O(2) C(5) O(11) 122.9(3) 1_555 1_555 yes
O(2) C(5) C(14) 113.2(3) 1_555 1_555 yes
O(11) C(5) C(14) 123.8(4) 1_555 1_555 yes
C(1) C(6) C(9) 120.6(4) 1_555 1_555 yes
C(1) C(6) H(3) 121(1) 1_555 1_555 no
C(9) C(6) H(3) 117(1) 1_555 1_555 no
O(1) C(7) C(12) 104.5(2) 1_555 1_555 yes
O(1) C(7) C(17) 111.3(3) 1_555 1_555 yes
O(1) C(7) C(30) 103.8(2) 1_555 1_555 yes
C(12) C(7) C(17) 113.5(3) 1_555 1_555 yes
C(12) C(7) C(30) 112.1(3) 1_555 1_555 yes
C(17) C(7) C(30) 111.1(3) 1_555 1_555 yes
C(15) C(8) C(27) 118.0(4) 1_555 1_555 yes
C(15) C(8) H(4) 122(2) 1_555 1_555 no
C(27) C(8) H(4) 119(2) 1_555 1_555 no
C(6) C(9) C(15) 119.4(3) 1_555 1_555 yes
C(6) C(9) C(29) 118.0(3) 1_555 1_555 yes
C(15) C(9) C(29) 122.5(3) 1_555 1_555 yes
O(2) C(12) C(7) 106.6(3) 1_555 1_555 yes
O(2) C(12) H(16) 107(1) 1_555 1_555 no
O(2) C(12) H(17) 106(1) 1_555 1_555 no
C(7) C(12) H(16) 111(1) 1_555 1_555 no
C(7) C(12) H(17) 114(1) 1_555 1_555 no
H(16) C(12) H(17) 109(2) 1_555 1_555 no
C(21) C(13) C(28) 120.2(4) 1_555 1_555 yes
C(21) C(13) H(5) 118(1) 1_555 1_555 no
C(28) C(13) H(5) 120(1) 1_555 1_555 no
C(2) C(14) C(5) 122.7(3) 1_555 1_555 yes
C(2) C(14) C(20) 119.7(3) 1_555 1_555 yes
C(5) C(14) C(20) 117.6(4) 1_555 1_555 yes
C(8) C(15) C(9) 120.6(3) 1_555 1_555 yes
C(8) C(15) H(6) 118(1) 1_555 1_555 no
C(9) C(15) H(6) 121(1) 1_555 1_555 no
C(7) C(17) H(18) 110(2) 1_555 1_555 no
C(7) C(17) H(19) 114(2) 1_555 1_555 no
C(7) C(17) H(20) 103(2) 1_555 1_555 no
H(18) C(17) H(19) 113(3) 1_555 1_555 no
H(18) C(17) H(20) 106(3) 1_555 1_555 no
H(19) C(17) H(20) 107(3) 1_555 1_555 no
C(19) C(18) C(30) 124.2(4) 1_555 1_555 yes
C(19) C(18) H(7) 120(2) 1_555 1_555 no
C(30) C(18) H(7) 115(2) 1_555 1_555 no
C(18) C(19) H(21) 117(2) 1_555 1_555 no
C(18) C(19) H(22) 121(2) 1_555 1_555 no
H(21) C(19) H(22) 120(2) 1_555 1_555 no
C(14) C(20) C(22) 120.0(4) 1_555 1_555 yes
C(14) C(20) H(8) 118(2) 1_555 1_555 no
C(22) C(20) H(8) 120(2) 1_555 1_555 no
C(13) C(21) C(26) 120.9(5) 1_555 1_555 yes
C(13) C(21) H(9) 117(2) 1_555 1_555 no
C(26) C(21) H(9) 121(2) 1_555 1_555 no
C(3) C(22) C(20) 118.2(4) 1_555 1_555 yes
C(3) C(22) H(10) 124(2) 1_555 1_555 no
C(20) C(22) H(10) 117(2) 1_555 1_555 no
C(2) C(23) C(3) 117.9(4) 1_555 1_555 yes
C(2) C(23) H(11) 123(2) 1_555 1_555 no
C(3) C(23) H(11) 118(2) 1_555 1_555 no
C(25) C(24) C(28) 120.4(4) 1_555 1_555 yes
C(25) C(24) H(12) 125(2) 1_555 1_555 no
C(28) C(24) H(12) 114(2) 1_555 1_555 no
C(24) C(25) C(26) 119.9(5) 1_555 1_555 yes
C(24) C(25) H(13) 115(2) 1_555 1_555 no
C(26) C(25) H(13) 124(2) 1_555 1_555 no
C(21) C(26) C(25) 120.3(5) 1_555 1_555 yes
C(21) C(26) H(14) 121(2) 1_555 1_555 no
C(25) C(26) H(14) 118(2) 1_555 1_555 no
N(3) C(27) C(1) 118.2(3) 1_555 1_555 yes
N(3) C(27) C(8) 118.8(4) 1_555 1_555 yes
C(1) C(27) C(8) 123.0(3) 1_555 1_555 yes
C(13) C(28) C(24) 118.1(4) 1_555 1_555 yes
C(13) C(28) C(30) 121.1(4) 1_555 1_555 yes
C(24) C(28) C(30) 120.8(3) 1_555 1_555 yes
O(1) C(29) O(5) 125.1(3) 1_555 1_555 yes
O(1) C(29) C(9) 112.2(3) 1_555 1_555 yes
O(5) C(29) C(9) 122.6(3) 1_555 1_555 yes
C(7) C(30) C(18) 113.5(3) 1_555 1_555 yes
C(7) C(30) C(28) 114.7(3) 1_555 1_555 yes
C(7) C(30) H(15) 100(1) 1_555 1_555 no
C(18) C(30) C(28) 111.4(3) 1_555 1_555 yes
C(18) C(30) H(15) 104(1) 1_555 1_555 no
C(28) C(30) H(15) 111(1) 1_555 1_555 no

loop_
_geom_bond_atom_site_label_1
_geom_bond_atom_site_label_2
_geom_bond_distance
_geom_bond_publ_flag
O(1) C(7) 1.482(3) yes
O(1) C(29) 1.342(4) yes
O(2) C(5) 1.326(4) yes
O(2) C(12) 1.456(4) yes
O(4) N(4) 1.214(5) yes
O(5) C(29) 1.200(4) yes
O(6) N(3) 1.198(4) yes
O(9) N(4) 1.217(5) yes
O(10) N(3) 1.214(4) yes
O(11) C(5) 1.202(4) yes
N(3) C(27) 1.477(4) yes
N(4) C(3) 1.482(5) yes
C(1) C(6) 1.380(5) yes
C(1) C(27) 1.364(5) yes
C(1) H(1) 0.97(3) no
C(2) C(14) 1.372(5) yes
C(2) C(23) 1.387(5) yes
C(2) H(2) 0.96(3) no
C(3) C(22) 1.365(5) yes
C(3) C(23) 1.359(5) yes
C(5) C(14) 1.487(4) yes
C(6) C(9) 1.390(4) yes
C(6) H(3) 0.97(3) no
C(7) C(12) 1.514(4) yes
C(7) C(17) 1.512(5) yes
C(7) C(30) 1.551(4) yes
C(8) C(15) 1.386(4) yes
C(8) C(27) 1.374(4) yes
C(8) H(4) 0.95(3) no
C(9) C(15) 1.378(4) yes
C(9) C(29) 1.491(4) yes
C(12) H(16) 1.02(3) no
C(12) H(17) 0.98(3) no
C(13) C(21) 1.376(6) yes
C(13) C(28) 1.387(4) yes
C(13) H(5) 0.96(3) no
C(14) C(20) 1.384(5) yes
C(15) H(6) 0.97(3) no
C(17) H(18) 1.00(4) no
C(17) H(19) 0.95(4) no
C(17) H(20) 0.97(4) no
C(18) C(19) 1.303(5) yes
C(18) C(30) 1.503(4) yes
C(18) H(7) 0.97(3) no
C(19) H(21) 0.96(3) no
C(19) H(22) 0.97(3) no
C(20) C(22) 1.391(5) yes
C(20) H(8) 0.97(3) no
C(21) C(26) 1.358(7) yes
C(21) H(9) 0.89(3) no
C(22) H(10) 0.94(3) no
C(23) H(11) 0.96(4) no
C(24) C(25) 1.396(6) yes
C(24) C(28) 1.387(5) yes
C(24) H(12) 0.91(3) no
C(25) C(26) 1.351(7) yes
C(25) H(13) 0.99(4) no
C(26) H(14) 0.96(5) no
C(28) C(30) 1.509(4) yes
C(30) H(15) 0.93(3) no

loop_
_geom_contact_atom_site_label_1
_geom_contact_atom_site_label_2
_geom_contact_distance
_geom_contact_site_symmetry_2
O(1) O(6) 3.373(3) 2_665
O(4) H(12) 2.65(4) 2_757
O(4) H(14) 2.76(5) 1_545
O(4) O(10) 3.251(6) 1_546
O(4) N(3) 3.340(6) 1_546
O(4) C(26) 3.458(7) 1_545
O(4) C(24) 3.468(5) 2_757
O(5) H(10) 2.89(4) 2_756
O(5) C(22) 3.129(4) 2_756
O(5) O(9) 3.174(4) 2_756
O(5) H(14) 3.21(5) 2_766
O(5) N(4) 3.232(5) 2_756
O(5) C(3) 3.317(5) 2_756
O(6) H(5) 2.86(3) 2_665
O(6) H(11) 3.03(4) 1_564
O(6) C(21) 3.106(5) 1_554
O(6) H(9) 3.11(3) 1_554
O(6) C(18) 3.389(5) 2_665
O(6) C(26) 3.403(6) 1_554
O(6) H(6) 3.44(3) 2_665
O(6) H(14) 3.53(5) 1_554
O(6) C(15) 3.577(4) 2_665
O(9) H(3) 3.01(3) 2_756
O(9) H(15) 3.04(3) 2_757
O(9) H(21) 3.11(3) 2_757
O(9) H(2) 3.17(3) 2_757
O(9) H(12) 3.18(4) 2_757
O(9) H(18) 3.23(4) 1_656
O(9) C(2) 3.417(5) 2_757
O(10) H(8) 2.68(3) 2_766
O(10) H(11) 2.82(4) 1_564
O(10) C(20) 3.053(6) 2_766
O(10) H(10) 3.19(4) 2_766
O(10) C(22) 3.290(6) 2_766
O(10) C(9) 3.347(5) 2_665
O(10) C(29) 3.421(5) 2_665
O(11) H(22) 2.57(4) 1_655
O(11) H(4) 2.86(3) 2_766
O(11) H(9) 2.93(4) 2_766
O(11) C(19) 3.504(5) 1_655
N(3) H(11) 3.11(4) 1_564
N(3) C(9) 3.385(4) 2_665
N(3) H(7) 3.40(3) 2_665
N(3) C(15) 3.460(5) 2_665
N(4) H(14) 3.17(5) 1_545
N(4) H(12) 3.27(4) 2_757
N(4) C(2) 3.423(5) 2_757
N(4) H(2) 3.52(3) 2_757
N(4) H(3) 3.54(3) 2_756
C(1) H(13) 3.14(4) 2_766
C(1) H(4) 3.42(3) 2_665
C(1) C(8) 3.462(5) 2_665
C(2) H(22) 3.43(3) 2_656
C(3) H(14) 3.35(5) 1_545
C(3) H(17) 3.48(3) 2_756
C(3) C(23) 3.509(5) 2_757
C(3) H(11) 3.56(4) 2_757
C(5) H(4) 3.44(3) 2_766
C(5) H(22) 3.50(4) 1_655
C(6) H(13) 2.97(4) 2_766
C(6) H(4) 3.49(3) 2_665
C(6) H(21) 3.54(3) 1_554
C(8) H(13) 3.14(4) 2_766
C(8) C(27) 3.498(5) 2_665
C(9) H(13) 2.92(4) 2_766
C(9) C(25) 3.496(6) 2_766
C(9) H(14) 3.55(5) 2_766
C(12) H(14) 3.55(5) 2_766
C(13) H(1) 3.06(3) 1_556
C(15) H(13) 2.99(4) 2_766
C(15) C(25) 3.449(6) 2_766
C(15) C(27) 3.507(4) 2_665
C(17) H(21) 3.22(4) 2_656
C(18) H(2) 3.56(3) 2_656
C(18) H(1) 3.58(3) 1_556
C(19) H(20) 3.12(4) 2_656
C(19) H(2) 3.22(3) 2_656
C(19) H(3) 3.32(3) 1_556
C(19) H(8) 3.37(3) 1_455
C(19) H(19) 3.52(3) 2_656
C(19) H(1) 3.53(3) 1_556
C(20) H(19) 3.44(4) 2_756
C(20) H(4) 3.51(3) 2_766
C(20) H(22) 3.55(3) 1_655
C(20) H(17) 3.58(3) 2_756
C(21) H(1) 3.26(3) 1_556
C(21) H(16) 3.54(3) 2_766
C(22) H(19) 3.38(4) 2_756
C(22) H(17) 3.43(3) 2_756
C(22) H(11) 3.58(4) 2_757
C(23) H(14) 3.37(5) 1_545
C(24) H(1) 3.16(3) 1_556
C(25) H(1) 3.31(3) 1_556
C(25) H(13) 3.35(4) 2_767
C(26) H(1) 3.39(3) 1_556
C(26) H(17) 3.48(3) 2_766
C(26) H(16) 3.53(3) 2_766
C(27) H(13) 3.20(4) 2_766
C(28) H(1) 3.04(3) 1_556
C(29) H(14) 3.31(5) 2_766
H(1) H(5) 3.45(4) 1_554
H(1) H(21) 3.58(5) 1_554
H(2) H(22) 2.80(5) 2_656
H(2) H(18) 3.19(5) 2_656
H(2) H(7) 3.43(5) 2_656
H(3) H(21) 2.73(5) 1_554
H(3) H(13) 3.46(5) 2_766
H(4) H(8) 2.80(5) 2_766
H(5) H(5) 3.59(5) 2_666
H(6) H(13) 3.47(5) 2_766
H(7) H(9) 3.24(5) 2_666
H(7) H(11) 3.44(5) 2_656
H(8) H(22) 2.87(5) 1_655
H(8) H(21) 3.17(5) 1_655
H(8) H(19) 3.40(5) 2_756
H(9) H(22) 3.15(5) 2_666
H(9) H(16) 3.32(4) 2_766
H(9) H(17) 3.54(4) 2_766
H(10) H(19) 3.17(5) 2_756
H(10) H(18) 3.37(5) 1_656
H(10) H(19) 3.59(5) 1_656
H(11) H(14) 3.15(6) 1_545
H(13) H(13) 2.86(8) 2_767
H(14) H(17) 2.89(5) 2_766
H(14) H(16) 3.37(5) 2_766
H(18) H(21) 3.50(5) 2_656
H(19) H(21) 2.90(5) 2_656
H(20) H(21) 2.76(6) 2_656
H(20) H(20) 2.95(8) 2_656
H(20) H(22) 3.39(5) 2_656

loop_
_geom_torsion_atom_site_label_1
_geom_torsion_atom_site_label_2
_geom_torsion_atom_site_label_3
_geom_torsion_atom_site_label_4
_geom_torsion
_geom_torsion_site_symmetry_1
_geom_torsion_site_symmetry_2
_geom_torsion_site_symmetry_3
_geom_torsion_site_symmetry_4
_geom_torsion_publ_flag
O(1) C(7) C(12) O(2) 178.8(3) 1_555 1_555 1_555 1_555 yes
O(1) C(7) C(30) C(18) 74.4(3) 1_555 1_555 1_555 1_555 yes
O(1) C(7) C(30) C(28) -55.2(3) 1_555 1_555 1_555 1_555 yes
O(1) C(29) C(9) C(6) -167.0(3) 1_555 1_555 1_555 1_555 yes
O(1) C(29) C(9) C(15) 16.0(5) 1_555 1_555 1_555 1_555 yes
O(2) C(5) C(14) C(2) 8.7(5) 1_555 1_555 1_555 1_555 yes
O(2) C(5) C(14) C(20) -170.2(3) 1_555 1_555 1_555 1_555 yes
O(2) C(12) C(7) C(17) -59.8(4) 1_555 1_555 1_555 1_555 yes
O(2) C(12) C(7) C(30) 67.0(4) 1_555 1_555 1_555 1_555 yes
O(4) N(4) C(3) C(22) -168.2(4) 1_555 1_555 1_555 1_555 yes
O(4) N(4) C(3) C(23) 13.7(5) 1_555 1_555 1_555 1_555 yes
O(5) C(29) O(1) C(7) 5.8(6) 1_555 1_555 1_555 1_555 yes
O(5) C(29) C(9) C(6) 15.2(6) 1_555 1_555 1_555 1_555 yes
O(5) C(29) C(9) C(15) -161.8(4) 1_555 1_555 1_555 1_555 yes
O(6) N(3) C(27) C(1) 1.1(5) 1_555 1_555 1_555 1_555 yes
O(6) N(3) C(27) C(8) -178.0(3) 1_555 1_555 1_555 1_555 yes
O(9) N(4) C(3) C(22) 11.9(5) 1_555 1_555 1_555 1_555 yes
O(9) N(4) C(3) C(23) -166.2(4) 1_555 1_555 1_555 1_555 yes
O(10) N(3) C(27) C(1) 177.4(4) 1_555 1_555 1_555 1_555 yes
O(10) N(3) C(27) C(8) -1.7(5) 1_555 1_555 1_555 1_555 yes
O(11) C(5) O(2) C(12) 1.0(5) 1_555 1_555 1_555 1_555 yes
O(11) C(5) C(14) C(2) -172.7(4) 1_555 1_555 1_555 1_555 yes
O(11) C(5) C(14) C(20) 8.5(5) 1_555 1_555 1_555 1_555 yes
N(3) C(27) C(1) C(6) -177.9(3) 1_555 1_555 1_555 1_555 yes
N(3) C(27) C(8) C(15) 177.6(3) 1_555 1_555 1_555 1_555 yes
N(4) C(3) C(22) C(20) -177.9(3) 1_555 1_555 1_555 1_555 yes
N(4) C(3) C(23) C(2) 176.4(3) 1_555 1_555 1_555 1_555 yes
C(1) C(6) C(9) C(15) -1.9(5) 1_555 1_555 1_555 1_555 yes
C(1) C(6) C(9) C(29) -179.0(3) 1_555 1_555 1_555 1_555 yes
C(1) C(27) C(8) C(15) -1.5(5) 1_555 1_555 1_555 1_555 yes
C(2) C(14) C(20) C(22) -2.9(5) 1_555 1_555 1_555 1_555 yes
C(2) C(23) C(3) C(22) -1.6(6) 1_555 1_555 1_555 1_555 yes
C(3) C(22) C(20) C(14) 2.2(6) 1_555 1_555 1_555 1_555 yes
C(3) C(23) C(2) C(14) 0.9(5) 1_555 1_555 1_555 1_555 yes
C(5) O(2) C(12) C(7) -171.4(3) 1_555 1_555 1_555 1_555 yes
C(5) C(14) C(2) C(23) -177.5(3) 1_555 1_555 1_555 1_555 yes
C(5) C(14) C(20) C(22) 176.0(3) 1_555 1_555 1_555 1_555 yes
C(6) C(1) C(27) C(8) 1.1(5) 1_555 1_555 1_555 1_555 yes
C(6) C(9) C(15) C(8) 1.5(5) 1_555 1_555 1_555 1_555 yes
C(7) O(1) C(29) C(9) -171.9(3) 1_555 1_555 1_555 1_555 yes
C(7) C(30) C(18) C(19) 127.8(4) 1_555 1_555 1_555 1_555 yes
C(7) C(30) C(28) C(13) 81.0(3) 1_555 1_555 1_555 1_555 yes
C(7) C(30) C(28) C(24) -101.4(3) 1_555 1_555 1_555 1_555 yes
C(8) C(15) C(9) C(29) 178.4(3) 1_555 1_555 1_555 1_555 yes
C(9) C(6) C(1) C(27) 0.6(5) 1_555 1_555 1_555 1_555 yes
C(9) C(15) C(8) C(27) 0.2(5) 1_555 1_555 1_555 1_555 yes
C(12) O(2) C(5) C(14) 179.6(3) 1_555 1_555 1_555 1_555 yes
C(12) C(7) O(1) C(29) 66.8(4) 1_555 1_555 1_555 1_555 yes
C(12) C(7) C(30) C(18) -173.4(3) 1_555 1_555 1_555 1_555 yes
C(12) C(7) C(30) C(28) 57.0(3) 1_555 1_555 1_555 1_555 yes
C(13) C(21) C(26) C(25) -1.3(7) 1_555 1_555 1_555 1_555 yes
C(13) C(28) C(24) C(25) 0.1(5) 1_555 1_555 1_555 1_555 yes
C(13) C(28) C(30) C(18) -49.6(4) 1_555 1_555 1_555 1_555 yes
C(17) C(7) O(1) C(29) -56.0(4) 1_555 1_555 1_555 1_555 yes
C(17) C(7) C(30) C(18) -45.2(4) 1_555 1_555 1_555 1_555 yes
C(17) C(7) C(30) C(28) -174.8(3) 1_555 1_555 1_555 1_555 yes
C(18) C(30) C(28) C(24) 128.0(3) 1_555 1_555 1_555 1_555 yes
C(19) C(18) C(30) C(28) -101.0(4) 1_555 1_555 1_555 1_555 yes
C(20) C(14) C(2) C(23) 1.4(5) 1_555 1_555 1_555 1_555 yes
C(20) C(22) C(3) C(23) 0.1(6) 1_555 1_555 1_555 1_555 yes
C(21) C(13) C(28) C(24) 2.4(5) 1_555 1_555 1_555 1_555 yes
C(21) C(13) C(28) C(30) -180.0(3) 1_555 1_555 1_555 1_555 yes
C(21) C(26) C(25) C(24) 3.9(7) 1_555 1_555 1_555 1_555 yes
C(25) C(24) C(28) C(30) -177.5(3) 1_555 1_555 1_555 1_555 yes
C(26) C(21) C(13) C(28) -1.9(6) 1_555 1_555 1_555 1_555 yes
C(26) C(25) C(24) C(28) -3.3(6) 1_555 1_555 1_555 1_555 yes
C(29) O(1) C(7) C(30) -175.5(3) 1_555 1_555 1_555 1_555 yes
